data_1530787
loop_
_publ_author_name
'Sizova, R.G.'
'Blinov, V.A.'
'Belov, N.V.'
'Voronkov, A.A.'
'Ilyukhin, V.V.'

_publ_section_title
;
 The refined structure of Na4 Zr2 (Si O4)3 and its place in the series of
 mixed frameworks with the general formula M2 (T O4)3
;
_journal_name_full Kristallografiya
_journal_page_first 293
_journal_page_last 300
_journal_volume 26
_journal_year 1981
_chemical_formula_sum 'Na4 O12 Si3 Zr2'
_chemical_name_systematic 'Na4 Zr2 (Si O4)3'
_space_group_IT_number 161
_symmetry_space_group_name_Hall 'P 3* -2n'
_symmetry_space_group_name_H-M 'R 3 c :R'
_cell_angle_alpha 60.6
_cell_angle_beta 60.6
_cell_angle_gamma 60.6
_cell_formula_units_Z 2
_cell_length_a 9.106
_cell_length_b 9.106
_cell_length_c 9.106
_cell_volume 541.145
_citation_journal_id_ASTM KRISAJ
_cod_data_source_file Sizova_KRISAJ_1981_1959.cif
_cod_data_source_block Na4O12Si3Zr2
_cod_original_cell_volume 541.1449
_cod_original_sg_symbol_Hall 'R 3 -2"c (-y+z,x+z,-x+y+z)'
_cod_database_code 1530787

loop_
_symmetry_equiv_pos_as_xyz
x,y,z
z,x,y
y,z,x
y+1/2,x+1/2,z+1/2
z+1/2,y+1/2,x+1/2
x+1/2,z+1/2,y+1/2

loop_
_atom_site_label
_atom_site_type_symbol
_atom_site_fract_x
_atom_site_fract_y
_atom_site_fract_z
_atom_site_occupancy
_atom_site_U_iso_or_equiv
O4 O-2 0.0061 0.7919 0.6191 1 0.0
Si1 Si+4 0.0442 0.7463 0.4499 1 0.0
Na1 Na+1 0 0 0 1 0.0
Zr1 Zr+4 0.1436 0.1436 0.1436 1 0.0
O3 O-2 0.8713 0.7102 0.4849 1 0.0
O2 O-2 0.5801 0.4301 0.2291 1 0.0
Na2 Na+1 0.6182 0.2462 0.8941 1 0.0
O1 O-2 0.2691 0.0612 0.9189 1 0.0
Zr2 Zr+4 0.3502 0.3502 0.3502 1 0.0
